data_7713625
loop_
_publ_author_name
'Xu, Vivian'
'Pandey, Bedraj'
'Jayawardhena, J. P. I. Dulmini'
'Krause, Jeanette A.'
'Guan, Hairong'

_publ_section_title
;
 The curious cases of tetrahydrosalen-type ligands interacting with
 Ni(II): structures and ligand-based oxidation reactions
;
_journal_name_full 'Dalton Transactions'
_journal_paper_doi 10.1039/D3DT02023A
_journal_year 2023
_chemical_formula_moiety 'Na, C42 H39 N4 O6 Ni2, 4(C3 D6 O)'
_chemical_formula_sum 'C54 H39 D24 N4 Na Ni2 O10'
_chemical_formula_weight 1092.64
_space_group_crystal_system triclinic
_space_group_IT_number 2
_space_group_name_Hall '-P 1'
_space_group_name_H-M_alt 'P -1'
_atom_sites_solution_hydrogens mixed
_atom_sites_solution_primary direct
_atom_sites_solution_secondary difmap
_audit_creation_method SHELXL-2017/1
_audit_update_record
;
2023-06-26 deposited with the CCDC.	2023-08-01 downloaded from the CCDC.
;
_cell_angle_alpha 87.845(2)
_cell_angle_beta 75.532(2)
_cell_angle_gamma 71.466(2)
_cell_formula_units_Z 2
_cell_length_a 12.0727(9)
_cell_length_b 13.9087(11)
_cell_length_c 16.7272(13)
_cell_measurement_reflns_used 9956
_cell_measurement_temperature 150(2)
_cell_measurement_theta_max 25.83
_cell_measurement_theta_min 2.47
_cell_volume 2576.0(3)
_computing_cell_refinement 'Bruker SAINT v8.38A (Bruker, 2016)'
_computing_data_collection 'Bruker APEX3 v2018.1.0 (Bruker, 2018)'
_computing_data_reduction 'Bruker SAINT v8.38A (Bruker, 2016)'
_computing_molecular_graphics 'Bruker SHELXTL v6.14'
_computing_publication_material 'Bruker SHELXTL v6.14'
_computing_structure_refinement 'SHELXL-2017/1 (Sheldrick, 2017, G.M. Sheldrick (2015) Acta Cryst., C71, 3-8)'
_computing_structure_solution 'Bruker SHELXTL v6.14'
_diffrn_ambient_temperature 150(2)
_diffrn_measured_fraction_theta_full 1.000
_diffrn_measured_fraction_theta_max 0.998
_diffrn_measurement_device_type 'Bruker APEX-II CCD'
_diffrn_measurement_method '\w scans'
_diffrn_radiation_monochromator 'Bruker TRIUMPH curved-graphite'
_diffrn_radiation_type MoK\a
_diffrn_radiation_wavelength 0.71073
_diffrn_reflns_av_R_equivalents 0.0612
_diffrn_reflns_av_unetI/netI 0.0429
_diffrn_reflns_Laue_measured_fraction_full 1.000
_diffrn_reflns_Laue_measured_fraction_max 0.998
_diffrn_reflns_limit_h_max 16
_diffrn_reflns_limit_h_min -16
_diffrn_reflns_limit_k_max 18
_diffrn_reflns_limit_k_min -18
_diffrn_reflns_limit_l_max 22
_diffrn_reflns_limit_l_min -22
_diffrn_reflns_number 93869
_diffrn_reflns_point_group_measured_fraction_full 1.000
_diffrn_reflns_point_group_measured_fraction_max 0.998
_diffrn_reflns_theta_full 25.242
_diffrn_reflns_theta_max 28.339
_diffrn_reflns_theta_min 1.259
_diffrn_source 'fine-focus sealed tube'
_exptl_absorpt_coefficient_mu 0.801
_exptl_absorpt_correction_T_max 0.862
_exptl_absorpt_correction_T_min 0.818
_exptl_absorpt_correction_type multi-scan
_exptl_absorpt_process_details 'SADABS 2016/2 (L.Krause, et al. J. Appl. Cryst. (2015), 48, 3-10)'
_exptl_crystal_colour 'light blue'
_exptl_crystal_density_diffrn 1.409
_exptl_crystal_description rod
_exptl_crystal_F_000 1124
_exptl_crystal_size_max 0.154
_exptl_crystal_size_mid 0.080
_exptl_crystal_size_min 0.066
_refine_diff_density_max 0.798
_refine_diff_density_min -0.537
_refine_diff_density_rms 0.069
_refine_ls_extinction_method none
_refine_ls_goodness_of_fit_ref 1.016
_refine_ls_hydrogen_treatment mixed
_refine_ls_matrix_type full
_refine_ls_number_parameters 661
_refine_ls_number_reflns 12836
_refine_ls_number_restraints 0
_refine_ls_restrained_S_all 1.016
_refine_ls_R_factor_all 0.0716
_refine_ls_R_factor_gt 0.0418
_refine_ls_shift/su_max 0.002
_refine_ls_shift/su_mean 0.000
_refine_ls_structure_factor_coef Fsqd
_refine_ls_weighting_details 'w=1/[\s^2^(Fo^2^)+(0.0477P)^2^+1.9607P] where P=(Fo^2^+2Fc^2^)/3'
_refine_ls_weighting_scheme calc
_refine_ls_wR_factor_gt 0.0948
_refine_ls_wR_factor_ref 0.1058
_reflns_Friedel_coverage 0.000
_reflns_number_gt 9278
_reflns_number_total 12836
_reflns_threshold_expression 'I > 2\s(I)'
_cod_data_source_file d3dt02023a2.cif
_cod_data_source_block NaNi2salophan2OAc-4acetone
_cod_original_cell_volume 2575.9(3)
_cod_database_code 7713625
_shelx_shelxl_version_number 2017/1
_shelx_space_group_comment
;
The symmetry employed for this shelxl refinement is uniquely defined
by the following loop, which should always be used as a source of
symmetry information in preference to the above space-group names.
They are only intended as comments.
;
_shelx_estimated_absorpt_t_min 0.887
_shelx_estimated_absorpt_t_max 0.949

loop_
_space_group_symop_operation_xyz
'x, y, z'
'-x, -y, -z'

loop_
_atom_site_label
_atom_site_type_symbol
_atom_site_fract_x
_atom_site_fract_y
_atom_site_fract_z
_atom_site_U_iso_or_equiv
_atom_site_adp_type
_atom_site_occupancy
_atom_site_site_symmetry_order
_atom_site_calc_flag
_atom_site_refinement_flags_posn
_atom_site_refinement_flags_adp
_atom_site_refinement_flags_occupancy
_atom_site_disorder_assembly
_atom_site_disorder_group
Na1 Na 0.48473(8) 0.79207(8) 0.30106(6) 0.0278(2) Uani 1 1 d . . . . .
Ni1 Ni 0.64012(3) 0.71135(2) 0.12872(2) 0.01815(7) Uani 1 1 d . . . . .
Ni2 Ni 0.75609(3) 0.70096(2) 0.27931(2) 0.01813(7) Uani 1 1 d . . . . .
O1 O 0.65222(14) 0.63299(12) 0.23385(10) 0.0219(3) Uani 1 1 d . . . . .
O2 O 0.45971(14) 0.78654(13) 0.17560(10) 0.0240(3) Uani 1 1 d . . . . .
O3 O 0.67789(14) 0.80834(11) 0.20540(10) 0.0209(3) Uani 1 1 d . . . . .
O4 O 0.61414(14) 0.75716(12) 0.37899(10) 0.0236(3) Uani 1 1 d . . . . .
O5 O 0.82103(14) 0.64954(12) 0.07519(10) 0.0233(3) Uani 1 1 d . . . . .
O6 O 0.90347(14) 0.64170(12) 0.18273(10) 0.0239(3) Uani 1 1 d . . . . .
N1 N 0.60398(18) 0.59263(15) 0.07495(12) 0.0208(4) Uani 1 1 d . . . . .
H1 H 0.534(3) 0.603(2) 0.0891(17) 0.025 Uiso 1 1 d . U . . .
N2 N 0.63199(18) 0.77221(15) 0.01241(12) 0.0222(4) Uani 1 1 d . . . . .
H2 H 0.688(2) 0.799(2) -0.0067(16) 0.027 Uiso 1 1 d . U . . .
N3 N 0.84585(18) 0.79356(15) 0.31430(12) 0.0211(4) Uani 1 1 d . . . . .
H3 H 0.798(2) 0.829(2) 0.3540(17) 0.025 Uiso 1 1 d . U . . .
N4 N 0.85182(18) 0.59749(15) 0.35153(12) 0.0225(4) Uani 1 1 d . . . . .
H4 H 0.877(2) 0.537(2) 0.3294(17) 0.027 Uiso 1 1 d . U . . .
C1 C 0.6046(2) 0.55843(16) 0.25693(14) 0.0203(5) Uani 1 1 d . . . . .
C2 C 0.5505(2) 0.54961(18) 0.34000(15) 0.0258(5) Uani 1 1 d . . . . .
H2A H 0.547644 0.597042 0.380481 0.031 Uiso 1 1 calc R U . . .
C3 C 0.5008(2) 0.47241(19) 0.36410(16) 0.0306(6) Uani 1 1 d . . . . .
H3A H 0.465231 0.467206 0.420873 0.037 Uiso 1 1 calc R U . . .
C4 C 0.5028(2) 0.4031(2) 0.30623(17) 0.0339(6) Uani 1 1 d . . . . .
H4A H 0.469041 0.350185 0.322761 0.041 Uiso 1 1 calc R U . . .
C5 C 0.5549(2) 0.41218(18) 0.22342(17) 0.0296(5) Uani 1 1 d . . . . .
H5A H 0.555607 0.365162 0.183397 0.036 Uiso 1 1 calc R U . . .
C6 C 0.6060(2) 0.48811(17) 0.19760(15) 0.0223(5) Uani 1 1 d . . . . .
C7 C 0.6632(2) 0.49358(17) 0.10761(14) 0.0234(5) Uani 1 1 d . . . . .
H7A H 0.749942 0.484601 0.100065 0.028 Uiso 1 1 calc R U . . .
H7B H 0.656792 0.437720 0.075929 0.028 Uiso 1 1 calc R U . . .
C8 C 0.6386(2) 0.59830(18) -0.01405(14) 0.0216(5) Uani 1 1 d . . . . .
C9 C 0.6581(2) 0.51804(19) -0.06897(15) 0.0280(5) Uani 1 1 d . . . . .
H9A H 0.644823 0.457016 -0.048312 0.034 Uiso 1 1 calc R U . . .
C10 C 0.6967(3) 0.5266(2) -0.15313(16) 0.0357(6) Uani 1 1 d . . . . .
H10A H 0.710095 0.471564 -0.190121 0.043 Uiso 1 1 calc R U . . .
C11 C 0.7158(2) 0.6155(2) -0.18350(16) 0.0354(6) Uani 1 1 d . . . . .
H11A H 0.743672 0.620920 -0.241329 0.043 Uiso 1 1 calc R U . . .
C12 C 0.6944(2) 0.6963(2) -0.13008(15) 0.0289(5) Uani 1 1 d . . . . .
H12A H 0.706418 0.757530 -0.151296 0.035 Uiso 1 1 calc R U . . .
C13 C 0.6553(2) 0.68830(18) -0.04506(14) 0.0225(5) Uani 1 1 d . . . . .
C14 C 0.5144(2) 0.85245(18) 0.01325(15) 0.0241(5) Uani 1 1 d . . . . .
H14A H 0.514586 0.875017 -0.043611 0.029 Uiso 1 1 calc R U . . .
H14B H 0.505387 0.911785 0.048090 0.029 Uiso 1 1 calc R U . . .
C15 C 0.4091(2) 0.81408(17) 0.04606(14) 0.0223(5) Uani 1 1 d . . . . .
C16 C 0.3349(2) 0.80659(19) -0.00313(16) 0.0283(5) Uani 1 1 d . . . . .
H16A H 0.351891 0.824745 -0.059133 0.034 Uiso 1 1 calc R U . . .
C17 C 0.2360(2) 0.7731(2) 0.02775(17) 0.0322(6) Uani 1 1 d . . . . .
H17A H 0.186537 0.767545 -0.006808 0.039 Uiso 1 1 calc R U . . .
C18 C 0.2109(2) 0.7478(2) 0.11006(17) 0.0318(6) Uani 1 1 d . . . . .
H18A H 0.142536 0.726525 0.132323 0.038 Uiso 1 1 calc R U . . .
C19 C 0.2844(2) 0.75352(18) 0.15953(15) 0.0267(5) Uani 1 1 d . . . . .
H19A H 0.266073 0.735505 0.215505 0.032 Uiso 1 1 calc R U . . .
C20 C 0.3861(2) 0.78537(17) 0.12914(14) 0.0212(5) Uani 1 1 d . . . . .
C21 C 0.6659(2) 0.90667(17) 0.21343(13) 0.0213(5) Uani 1 1 d . . . . .
C22 C 0.5634(2) 0.98142(18) 0.20081(14) 0.0262(5) Uani 1 1 d . . . . .
H22A H 0.501505 0.962140 0.186932 0.031 Uiso 1 1 calc R U . . .
C23 C 0.5510(3) 1.08435(19) 0.20842(15) 0.0335(6) Uani 1 1 d . . . . .
H23A H 0.481257 1.134356 0.199082 0.040 Uiso 1 1 calc R U . . .
C24 C 0.6394(3) 1.11383(19) 0.22941(16) 0.0356(6) Uani 1 1 d . . . . .
H24A H 0.630482 1.183827 0.234701 0.043 Uiso 1 1 calc R U . . .
C25 C 0.7401(3) 1.04142(18) 0.24256(15) 0.0293(6) Uani 1 1 d . . . . .
H25A H 0.800480 1.062157 0.257134 0.035 Uiso 1 1 calc R U . . .
C26 C 0.7561(2) 0.93738(17) 0.23504(14) 0.0229(5) Uani 1 1 d . . . . .
C27 C 0.8711(2) 0.86200(18) 0.24646(15) 0.0245(5) Uani 1 1 d . . . . .
H27A H 0.915283 0.821043 0.194368 0.029 Uiso 1 1 calc R U . . .
H27B H 0.923023 0.898617 0.259605 0.029 Uiso 1 1 calc R U . . .
C28 C 0.9506(2) 0.72776(19) 0.33929(14) 0.0248(5) Uani 1 1 d . . . . .
C29 C 1.0462(2) 0.7597(2) 0.34642(15) 0.0344(6) Uani 1 1 d . . . . .
H29A H 1.043702 0.828024 0.336575 0.041 Uiso 1 1 calc R U . . .
C30 C 1.1447(3) 0.6914(3) 0.36794(17) 0.0440(8) Uani 1 1 d . . . . .
H30A H 1.209540 0.713388 0.373287 0.053 Uiso 1 1 calc R U . . .
C31 C 1.1499(3) 0.5922(3) 0.38165(18) 0.0439(8) Uani 1 1 d . . . . .
H31A H 1.219119 0.545565 0.394691 0.053 Uiso 1 1 calc R U . . .
C32 C 1.0539(2) 0.5598(2) 0.37645(16) 0.0346(6) Uani 1 1 d . . . . .
H32A H 1.056511 0.491657 0.386954 0.042 Uiso 1 1 calc R U . . .
C33 C 0.9544(2) 0.62815(19) 0.35581(14) 0.0254(5) Uani 1 1 d . . . . .
C34 C 0.7780(2) 0.58753(18) 0.43590(15) 0.0252(5) Uani 1 1 d . . . . .
H34A H 0.831064 0.541230 0.467216 0.030 Uiso 1 1 calc R U . . .
H34B H 0.716541 0.556718 0.430509 0.030 Uiso 1 1 calc R U . . .
C35 C 0.7158(2) 0.68749(18) 0.48351(14) 0.0229(5) Uani 1 1 d . . . . .
C36 C 0.7334(2) 0.7011(2) 0.56045(15) 0.0309(6) Uani 1 1 d . . . . .
H36A H 0.790399 0.648377 0.580655 0.037 Uiso 1 1 calc R U . . .
C37 C 0.6704(3) 0.7894(2) 0.60864(16) 0.0386(7) Uani 1 1 d . . . . .
H37A H 0.682094 0.796274 0.661968 0.046 Uiso 1 1 calc R U . . .
C38 C 0.5902(3) 0.8676(2) 0.57837(16) 0.0370(6) Uani 1 1 d . . . . .
H38A H 0.546466 0.928601 0.611005 0.044 Uiso 1 1 calc R U . . .
C39 C 0.5736(2) 0.85729(19) 0.50073(15) 0.0291(5) Uani 1 1 d . . . . .
H39A H 0.520107 0.912403 0.479992 0.035 Uiso 1 1 calc R U . . .
C40 C 0.6343(2) 0.76687(17) 0.45171(14) 0.0218(5) Uani 1 1 d . . . . .
C41 C 0.9087(2) 0.63225(17) 0.10717(14) 0.0221(5) Uani 1 1 d . . . . .
C42 C 1.0338(2) 0.5975(2) 0.04914(17) 0.0350(6) Uani 1 1 d . . . . .
H42A H 1.089830 0.617180 0.073391 0.053 Uiso 1 1 calc R U . . .
H42B H 1.031463 0.629422 -0.003934 0.053 Uiso 1 1 calc R U . . .
H42C H 1.060899 0.523567 0.040409 0.053 Uiso 1 1 calc R U . . .
O7 O 0.32108(19) 0.8496(2) 0.41263(13) 0.0542(6) Uani 1 1 d . . . . .
C43 C 0.3012(3) 0.8441(3) 0.48748(19) 0.0556(9) Uani 1 1 d . . . . .
C44 C 0.2580(4) 0.9381(4) 0.5425(2) 0.0793(13) Uani 1 1 d . . . . .
D44A D 0.264556 0.996217 0.508926 0.119 Uiso 1 1 calc R U . . .
D44B D 0.307700 0.929391 0.582155 0.119 Uiso 1 1 calc R U . . .
D44C D 0.173634 0.950013 0.572443 0.119 Uiso 1 1 calc R U . . .
C45 C 0.3204(4) 0.7455(4) 0.5259(3) 0.0856(15) Uani 1 1 d . . . . .
D45A D 0.356261 0.690949 0.482802 0.128 Uiso 1 1 calc R U . . .
D45B D 0.242852 0.740864 0.558677 0.128 Uiso 1 1 calc R U . . .
D45C D 0.374870 0.738962 0.561980 0.128 Uiso 1 1 calc R U . . .
O8 O -0.0234(3) 0.9830(3) 0.6616(2) 0.0921(10) Uani 1 1 d . . . . .
C46 C -0.0943(3) 0.9426(3) 0.6505(3) 0.0600(9) Uani 1 1 d . . . . .
C47 C -0.0600(4) 0.8672(4) 0.5798(3) 0.0853(14) Uani 1 1 d . . . . .
D47A D -0.031225 0.798391 0.598883 0.128 Uiso 1 1 calc R U . . .
D47B D 0.004287 0.879586 0.535922 0.128 Uiso 1 1 calc R U . . .
D47C D -0.130482 0.874383 0.558305 0.128 Uiso 1 1 calc R U . . .
C48 C -0.2172(3) 0.9656(3) 0.7098(3) 0.0676(10) Uani 1 1 d . . . . .
D48A D -0.235426 1.028410 0.742218 0.101 Uiso 1 1 calc R U . . .
D48B D -0.217800 0.909517 0.746998 0.101 Uiso 1 1 calc R U . . .
D48C D -0.278162 0.973686 0.678643 0.101 Uiso 1 1 calc R U . . .
O9 O 0.9287(4) 0.3639(2) 0.32529(19) 0.1015(12) Uani 1 1 d . . . . .
C49 C 0.9231(4) 0.3396(2) 0.2575(2) 0.0570(9) Uani 1 1 d . . . . .
C50 C 0.9719(3) 0.3858(3) 0.1837(2) 0.0619(10) Uani 1 1 d . . . . .
D50A D 1.005394 0.436037 0.198892 0.093 Uiso 1 1 calc R U . . .
D50B D 0.907525 0.419360 0.156408 0.093 Uiso 1 1 calc R U . . .
D50C D 1.035728 0.333317 0.145913 0.093 Uiso 1 1 calc R U . . .
C51 C 0.8608(4) 0.2648(3) 0.2469(3) 0.0798(13) Uani 1 1 d . . . . .
D51A D 0.891763 0.203062 0.275488 0.120 Uiso 1 1 calc R U . . .
D51B D 0.876207 0.247883 0.187975 0.120 Uiso 1 1 calc R U . . .
D51C D 0.773707 0.294743 0.270447 0.120 Uiso 1 1 calc R U . . .
O10 O 0.8123(2) 0.8674(2) -0.09313(14) 0.0634(7) Uani 1 1 d . . . . .
C52 C 0.8658(3) 0.9114(2) -0.06465(18) 0.0396(7) Uani 1 1 d . . . . .
C53 C 0.8637(3) 0.9086(3) 0.0246(2) 0.0537(9) Uani 1 1 d . . . . .
D53A D 0.829877 0.856021 0.049896 0.081 Uiso 1 1 calc R U . . .
D53B D 0.813762 0.974712 0.051947 0.081 Uiso 1 1 calc R U . . .
D53C D 0.946108 0.893112 0.030792 0.081 Uiso 1 1 calc R U . . .
C54 C 0.9370(3) 0.9718(3) -0.1172(2) 0.0551(9) Uani 1 1 d . . . . .
D54A D 0.935973 0.964411 -0.175015 0.083 Uiso 1 1 calc R U . . .
D54B D 1.020510 0.947010 -0.112265 0.083 Uiso 1 1 calc R U . . .
D54C D 0.901124 1.043553 -0.098702 0.083 Uiso 1 1 calc R U . . .

loop_
_atom_site_aniso_label
_atom_site_aniso_U_11
_atom_site_aniso_U_22
_atom_site_aniso_U_33
_atom_site_aniso_U_23
_atom_site_aniso_U_13
_atom_site_aniso_U_12
Na1 0.0229(5) 0.0380(6) 0.0193(5) -0.0014(4) -0.0038(4) -0.0061(4)
Ni1 0.01856(15) 0.01974(15) 0.01678(14) 0.00007(11) -0.00346(11) -0.00763(11)
Ni2 0.01935(15) 0.01701(14) 0.01865(15) -0.00029(11) -0.00472(11) -0.00656(11)
O1 0.0264(9) 0.0219(8) 0.0228(8) 0.0039(6) -0.0077(7) -0.0144(7)
O2 0.0204(8) 0.0317(9) 0.0182(8) 0.0010(7) -0.0042(7) -0.0064(7)
O3 0.0241(8) 0.0171(7) 0.0234(8) 0.0005(6) -0.0077(7) -0.0077(6)
O4 0.0233(8) 0.0261(8) 0.0203(8) -0.0019(7) -0.0054(7) -0.0062(7)
O5 0.0197(8) 0.0292(9) 0.0211(8) -0.0022(7) -0.0031(7) -0.0090(7)
O6 0.0219(8) 0.0254(8) 0.0226(8) -0.0038(7) -0.0052(7) -0.0048(7)
N1 0.0173(9) 0.0239(10) 0.0214(10) -0.0011(8) -0.0035(8) -0.0074(8)
N2 0.0213(10) 0.0274(10) 0.0203(10) 0.0004(8) -0.0035(8) -0.0124(9)
N3 0.0222(10) 0.0232(10) 0.0184(10) -0.0017(8) -0.0026(8) -0.0094(8)
N4 0.0237(10) 0.0207(10) 0.0221(10) -0.0011(8) -0.0049(8) -0.0062(8)
C1 0.0192(11) 0.0184(10) 0.0247(12) 0.0033(9) -0.0056(9) -0.0083(9)
C2 0.0270(12) 0.0266(12) 0.0250(12) 0.0022(10) -0.0060(10) -0.0108(10)
C3 0.0299(13) 0.0333(14) 0.0295(13) 0.0102(11) -0.0043(11) -0.0148(11)
C4 0.0352(15) 0.0316(14) 0.0405(15) 0.0078(12) -0.0075(12) -0.0204(12)
C5 0.0335(14) 0.0226(12) 0.0376(14) 0.0023(10) -0.0112(11) -0.0139(11)
C6 0.0223(12) 0.0186(11) 0.0265(12) 0.0021(9) -0.0075(10) -0.0062(9)
C7 0.0259(12) 0.0176(11) 0.0255(12) -0.0013(9) -0.0060(10) -0.0056(9)
C8 0.0167(11) 0.0271(12) 0.0202(11) -0.0024(9) -0.0051(9) -0.0051(9)
C9 0.0280(13) 0.0284(13) 0.0283(13) -0.0035(10) -0.0099(10) -0.0075(10)
C10 0.0399(16) 0.0390(15) 0.0270(13) -0.0090(11) -0.0136(12) -0.0058(12)
C11 0.0353(15) 0.0475(16) 0.0209(12) -0.0006(11) -0.0065(11) -0.0096(13)
C12 0.0262(13) 0.0358(14) 0.0238(12) 0.0017(10) -0.0059(10) -0.0092(11)
C13 0.0175(11) 0.0282(12) 0.0210(11) -0.0008(9) -0.0041(9) -0.0064(9)
C14 0.0276(12) 0.0230(11) 0.0210(11) 0.0055(9) -0.0056(10) -0.0079(10)
C15 0.0214(11) 0.0200(11) 0.0233(12) 0.0001(9) -0.0052(9) -0.0036(9)
C16 0.0285(13) 0.0282(13) 0.0249(12) 0.0007(10) -0.0086(10) -0.0033(10)
C17 0.0276(13) 0.0359(14) 0.0347(14) -0.0033(11) -0.0132(11) -0.0078(11)
C18 0.0210(12) 0.0328(14) 0.0398(15) -0.0038(11) -0.0040(11) -0.0084(11)
C19 0.0227(12) 0.0285(13) 0.0256(12) 0.0017(10) -0.0023(10) -0.0068(10)
C20 0.0197(11) 0.0194(11) 0.0204(11) -0.0013(9) -0.0028(9) -0.0024(9)
C21 0.0278(12) 0.0200(11) 0.0128(10) 0.0011(8) -0.0003(9) -0.0070(9)
C22 0.0303(13) 0.0253(12) 0.0190(11) 0.0015(9) -0.0050(10) -0.0045(10)
C23 0.0442(16) 0.0235(12) 0.0216(12) 0.0015(10) -0.0056(11) 0.0025(11)
C24 0.0574(18) 0.0186(12) 0.0267(13) -0.0010(10) -0.0073(13) -0.0086(12)
C25 0.0448(15) 0.0250(12) 0.0209(12) 0.0011(10) -0.0048(11) -0.0178(12)
C26 0.0307(13) 0.0206(11) 0.0170(11) 0.0003(9) -0.0022(9) -0.0106(10)
C27 0.0279(13) 0.0262(12) 0.0233(12) 0.0025(10) -0.0051(10) -0.0152(10)
C28 0.0233(12) 0.0371(14) 0.0155(11) -0.0016(10) -0.0038(9) -0.0123(11)
C29 0.0357(15) 0.0531(17) 0.0244(13) 0.0090(12) -0.0106(11) -0.0262(13)
C30 0.0312(15) 0.084(2) 0.0297(14) 0.0178(15) -0.0144(12) -0.0324(16)
C31 0.0277(15) 0.070(2) 0.0352(16) 0.0207(15) -0.0139(12) -0.0142(14)
C32 0.0270(13) 0.0461(16) 0.0286(14) 0.0100(12) -0.0081(11) -0.0088(12)
C33 0.0210(12) 0.0368(14) 0.0166(11) -0.0006(10) -0.0026(9) -0.0084(10)
C34 0.0274(13) 0.0234(12) 0.0245(12) 0.0079(9) -0.0060(10) -0.0089(10)
C35 0.0228(12) 0.0271(12) 0.0191(11) 0.0053(9) -0.0022(9) -0.0114(10)
C36 0.0347(14) 0.0346(14) 0.0239(13) 0.0085(11) -0.0094(11) -0.0108(12)
C37 0.0530(18) 0.0437(16) 0.0207(13) 0.0004(11) -0.0115(12) -0.0159(14)
C38 0.0523(18) 0.0323(14) 0.0235(13) -0.0051(11) -0.0072(12) -0.0108(13)
C39 0.0345(14) 0.0263(12) 0.0229(12) 0.0004(10) -0.0050(11) -0.0061(11)
C40 0.0222(12) 0.0248(12) 0.0189(11) 0.0019(9) -0.0015(9) -0.0111(10)
C41 0.0230(12) 0.0192(11) 0.0248(12) -0.0041(9) -0.0029(10) -0.0094(9)
C42 0.0227(13) 0.0528(17) 0.0311(14) -0.0128(12) -0.0029(11) -0.0154(12)
O7 0.0343(11) 0.0895(18) 0.0298(11) -0.0018(11) -0.0002(9) -0.0129(12)
C43 0.0311(16) 0.095(3) 0.0305(17) 0.0007(17) 0.0002(13) -0.0114(17)
C44 0.056(2) 0.127(4) 0.044(2) -0.020(2) 0.0055(18) -0.027(3)
C45 0.065(3) 0.110(4) 0.064(3) 0.034(3) -0.007(2) -0.015(3)
O8 0.077(2) 0.110(2) 0.099(2) -0.0260(19) 0.0035(17) -0.060(2)
C46 0.055(2) 0.058(2) 0.073(3) 0.0025(19) -0.0159(19) -0.0257(19)
C47 0.068(3) 0.096(3) 0.094(3) -0.029(3) -0.016(2) -0.029(3)
C48 0.055(2) 0.082(3) 0.068(3) 0.005(2) -0.0150(19) -0.026(2)
O9 0.191(4) 0.0646(19) 0.0602(19) 0.0092(15) -0.039(2) -0.051(2)
C49 0.071(2) 0.0300(16) 0.060(2) -0.0085(15) -0.0055(19) -0.0092(16)
C50 0.060(2) 0.057(2) 0.062(2) -0.0029(18) -0.0156(19) -0.0083(18)
C51 0.083(3) 0.058(2) 0.101(3) -0.007(2) -0.014(3) -0.030(2)
O10 0.0929(19) 0.0863(18) 0.0390(12) 0.0102(12) -0.0135(12) -0.0700(17)
C52 0.0440(17) 0.0374(15) 0.0355(15) -0.0084(12) 0.0055(13) -0.0211(13)
C53 0.065(2) 0.063(2) 0.0414(18) 0.0000(16) -0.0094(16) -0.0343(19)
C54 0.070(2) 0.0483(19) 0.0471(19) -0.0097(15) 0.0108(17) -0.0373(18)

loop_
_atom_type_symbol
_atom_type_description
_atom_type_scat_dispersion_real
_atom_type_scat_dispersion_imag
_atom_type_scat_source
C C 0.0033 0.0016 'International Tables Vol C Tables 4.2.6.8 and 6.1.1.4'
H H 0.0000 0.0000 'International Tables Vol C Tables 4.2.6.8 and 6.1.1.4'
D D 0.0000 0.0000 'International Tables Vol C Tables 4.2.6.8 and 6.1.1.4'
N N 0.0061 0.0033 'International Tables Vol C Tables 4.2.6.8 and 6.1.1.4'
O O 0.0106 0.0060 'International Tables Vol C Tables 4.2.6.8 and 6.1.1.4'
Ni Ni 0.3393 1.1124 'International Tables Vol C Tables 4.2.6.8 and 6.1.1.4'
Na Na 0.0362 0.0249 'International Tables Vol C Tables 4.2.6.8 and 6.1.1.4'

loop_
_geom_angle_atom_site_label_1
_geom_angle_atom_site_label_2
_geom_angle_atom_site_label_3
_geom_angle
_geom_angle_site_symmetry_1
_geom_angle_site_symmetry_3
_geom_angle_publ_flag
O2 Na1 O4 146.44(7) . . ?
O2 Na1 O7 120.67(8) . . ?
O4 Na1 O7 92.83(8) . . ?
O2 Na1 O1 76.72(6) . . ?
O4 Na1 O1 74.59(6) . . ?
O7 Na1 O1 142.75(8) . . ?
O2 Na1 O3 75.10(6) . . ?
O4 Na1 O3 75.84(6) . . ?
O7 Na1 O3 150.79(8) . . ?
O1 Na1 O3 60.59(5) . . ?
O1 Ni1 O5 92.85(7) . . ?
O1 Ni1 O2 92.28(6) . . ?
O5 Ni1 O2 174.01(7) . . ?
O1 Ni1 N2 171.97(7) . . ?
O5 Ni1 N2 84.55(7) . . ?
O2 Ni1 N2 90.76(7) . . ?
O1 Ni1 O3 76.11(6) . . ?
O5 Ni1 O3 89.86(6) . . ?
O2 Ni1 O3 88.38(6) . . ?
N2 Ni1 O3 111.42(7) . . ?
O1 Ni1 N1 90.90(7) . . ?
O5 Ni1 N1 90.84(7) . . ?
O2 Ni1 N1 92.16(7) . . ?
N2 Ni1 N1 81.55(8) . . ?
O3 Ni1 N1 167.01(7) . . ?
O4 Ni2 O6 177.42(7) . . ?
O4 Ni2 O3 91.80(6) . . ?
O6 Ni2 O3 90.57(6) . . ?
O4 Ni2 O1 89.10(6) . . ?
O6 Ni2 O1 92.43(6) . . ?
O3 Ni2 O1 76.87(6) . . ?
O4 Ni2 N4 91.49(7) . . ?
O6 Ni2 N4 86.05(7) . . ?
O3 Ni2 N4 173.75(7) . . ?
O1 Ni2 N4 108.50(7) . . ?
O4 Ni2 N3 90.11(7) . . ?
O6 Ni2 N3 88.77(7) . . ?
O3 Ni2 N3 92.59(7) . . ?
O1 Ni2 N3 169.39(7) . . ?
N4 Ni2 N3 82.09(8) . . ?
C1 O1 Ni1 124.53(14) . . ?
C1 O1 Ni2 135.83(14) . . ?
Ni1 O1 Ni2 99.61(6) . . ?
C1 O1 Na1 103.66(13) . . ?
Ni1 O1 Na1 82.55(6) . . ?
Ni2 O1 Na1 81.77(6) . . ?
C20 O2 Ni1 117.23(14) . . ?
C20 O2 Na1 147.39(14) . . ?
Ni1 O2 Na1 91.49(7) . . ?
C21 O3 Ni2 122.97(14) . . ?
C21 O3 Ni1 138.75(14) . . ?
Ni2 O3 Ni1 98.27(6) . . ?
C21 O3 Na1 103.84(13) . . ?
Ni2 O3 Na1 82.17(6) . . ?
Ni1 O3 Na1 81.01(5) . . ?
C40 O4 Ni2 119.67(14) . . ?
C40 O4 Na1 148.08(15) . . ?
Ni2 O4 Na1 91.66(7) . . ?
C41 O5 Ni1 129.31(15) . . ?
C41 O6 Ni2 129.30(15) . . ?
C8 N1 C7 115.18(18) . . ?
C8 N1 Ni1 108.12(14) . . ?
C7 N1 Ni1 110.00(14) . . ?
C13 N2 C14 111.24(18) . . ?
C13 N2 Ni1 107.30(14) . . ?
C14 N2 Ni1 113.31(14) . . ?
C28 N3 C27 115.70(19) . . ?
C28 N3 Ni2 107.83(14) . . ?
C27 N3 Ni2 109.54(14) . . ?
C33 N4 C34 111.47(18) . . ?
C33 N4 Ni2 107.34(15) . . ?
C34 N4 Ni2 114.26(15) . . ?
O1 C1 C2 120.8(2) . . ?
O1 C1 C6 120.6(2) . . ?
C2 C1 C6 118.6(2) . . ?
C3 C2 C1 120.9(2) . . ?
C4 C3 C2 120.6(2) . . ?
C3 C4 C5 118.8(2) . . ?
C6 C5 C4 121.8(2) . . ?
C5 C6 C1 119.2(2) . . ?
C5 C6 C7 119.8(2) . . ?
C1 C6 C7 121.0(2) . . ?
N1 C7 C6 111.32(19) . . ?
C13 C8 C9 119.3(2) . . ?
C13 C8 N1 117.3(2) . . ?
C9 C8 N1 123.4(2) . . ?
C10 C9 C8 120.5(2) . . ?
C9 C10 C11 119.9(2) . . ?
C12 C11 C10 120.2(2) . . ?
C11 C12 C13 120.2(2) . . ?
C8 C13 C12 119.8(2) . . ?
C8 C13 N2 118.9(2) . . ?
C12 C13 N2 121.3(2) . . ?
N2 C14 C15 111.61(19) . . ?
C16 C15 C20 119.8(2) . . ?
C16 C15 C14 121.5(2) . . ?
C20 C15 C14 118.7(2) . . ?
C15 C16 C17 121.5(2) . . ?
C18 C17 C16 118.9(2) . . ?
C19 C18 C17 120.5(2) . . ?
C18 C19 C20 121.5(2) . . ?
O2 C20 C19 121.5(2) . . ?
O2 C20 C15 120.7(2) . . ?
C19 C20 C15 117.8(2) . . ?
O3 C21 C22 120.5(2) . . ?
O3 C21 C26 120.9(2) . . ?
C22 C21 C26 118.6(2) . . ?
C21 C22 C23 120.6(2) . . ?
C24 C23 C22 120.5(2) . . ?
C25 C24 C23 119.6(2) . . ?
C24 C25 C26 121.6(2) . . ?
C25 C26 C21 119.1(2) . . ?
C25 C26 C27 118.9(2) . . ?
C21 C26 C27 122.0(2) . . ?
N3 C27 C26 110.96(19) . . ?
C33 C28 C29 119.5(2) . . ?
C33 C28 N3 117.4(2) . . ?
C29 C28 N3 123.1(2) . . ?
C30 C29 C28 119.6(3) . . ?
C31 C30 C29 120.8(3) . . ?
C30 C31 C32 120.1(3) . . ?
C33 C32 C31 119.3(3) . . ?
C32 C33 C28 120.6(2) . . ?
C32 C33 N4 120.7(2) . . ?
C28 C33 N4 118.6(2) . . ?
N4 C34 C35 112.71(19) . . ?
C36 C35 C40 119.5(2) . . ?
C36 C35 C34 120.4(2) . . ?
C40 C35 C34 120.0(2) . . ?
C37 C36 C35 121.8(2) . . ?
C36 C37 C38 119.3(2) . . ?
C39 C38 C37 120.2(2) . . ?
C38 C39 C40 121.4(2) . . ?
O4 C40 C39 120.6(2) . . ?
O4 C40 C35 121.7(2) . . ?
C39 C40 C35 117.8(2) . . ?
O5 C41 O6 126.6(2) . . ?
O5 C41 C42 116.9(2) . . ?
O6 C41 C42 116.4(2) . . ?
C43 O7 Na1 136.6(2) . . ?
O7 C43 C45 121.0(4) . . ?
O7 C43 C44 120.6(4) . . ?
C45 C43 C44 118.3(3) . . ?
O8 C46 C47 120.8(4) . . ?
O8 C46 C48 120.1(4) . . ?
C47 C46 C48 119.1(3) . . ?
O9 C49 C50 120.9(4) . . ?
O9 C49 C51 121.9(4) . . ?
C50 C49 C51 117.1(4) . . ?
O10 C52 C53 121.3(3) . . ?
O10 C52 C54 121.7(3) . . ?
C53 C52 C54 117.0(3) . . ?

loop_
_geom_bond_atom_site_label_1
_geom_bond_atom_site_label_2
_geom_bond_distance
_geom_bond_site_symmetry_2
_geom_bond_publ_flag
Na1 O2 2.2011(18) . ?
Na1 O4 2.2053(19) . ?
Na1 O7 2.300(2) . ?
Na1 O1 2.5407(19) . ?
Na1 O3 2.5482(18) . ?
Ni1 O1 2.0456(16) . ?
Ni1 O5 2.0489(16) . ?
Ni1 O2 2.0525(16) . ?
Ni1 N2 2.105(2) . ?
Ni1 O3 2.1181(15) . ?
Ni1 N1 2.1193(19) . ?
Ni2 O4 2.0363(16) . ?
Ni2 O6 2.0462(16) . ?
Ni2 O3 2.0491(16) . ?
Ni2 O1 2.0805(15) . ?
Ni2 N4 2.092(2) . ?
Ni2 N3 2.1064(19) . ?
O1 C1 1.339(3) . ?
O2 C20 1.322(3) . ?
O3 C21 1.337(3) . ?
O4 C40 1.318(3) . ?
O5 C41 1.256(3) . ?
O6 C41 1.259(3) . ?
N1 C8 1.449(3) . ?
N1 C7 1.490(3) . ?
N2 C13 1.451(3) . ?
N2 C14 1.498(3) . ?
N3 C28 1.453(3) . ?
N3 C27 1.489(3) . ?
N4 C33 1.450(3) . ?
N4 C34 1.497(3) . ?
C1 C2 1.399(3) . ?
C1 C6 1.413(3) . ?
C2 C3 1.389(3) . ?
C3 C4 1.383(4) . ?
C4 C5 1.390(4) . ?
C5 C6 1.389(3) . ?
C6 C7 1.501(3) . ?
C8 C13 1.391(3) . ?
C8 C9 1.395(3) . ?
C9 C10 1.381(4) . ?
C10 C11 1.384(4) . ?
C11 C12 1.380(4) . ?
C12 C13 1.394(3) . ?
C14 C15 1.504(3) . ?
C15 C16 1.388(3) . ?
C15 C20 1.416(3) . ?
C16 C17 1.391(4) . ?
C17 C18 1.391(4) . ?
C18 C19 1.377(4) . ?
C19 C20 1.407(3) . ?
C21 C22 1.398(3) . ?
C21 C26 1.415(3) . ?
C22 C23 1.399(3) . ?
C23 C24 1.380(4) . ?
C24 C25 1.371(4) . ?
C25 C26 1.404(3) . ?
C26 C27 1.502(3) . ?
C28 C33 1.391(3) . ?
C28 C29 1.394(3) . ?
C29 C30 1.385(4) . ?
C30 C31 1.375(5) . ?
C31 C32 1.392(4) . ?
C32 C33 1.386(4) . ?
C34 C35 1.501(3) . ?
C35 C36 1.385(3) . ?
C35 C40 1.413(3) . ?
C36 C37 1.382(4) . ?
C37 C38 1.382(4) . ?
C38 C39 1.382(4) . ?
C39 C40 1.408(3) . ?
C41 C42 1.514(3) . ?
O7 C43 1.219(4) . ?
C43 C45 1.467(6) . ?
C43 C44 1.498(5) . ?
O8 C46 1.214(4) . ?
C46 C47 1.497(5) . ?
C46 C48 1.508(5) . ?
O9 C49 1.220(4) . ?
C49 C50 1.449(5) . ?
C49 C51 1.502(5) . ?
O10 C52 1.203(3) . ?
C52 C53 1.486(4) . ?
C52 C54 1.498(4) . ?

loop_
_geom_hbond_atom_site_label_D
_geom_hbond_atom_site_label_H
_geom_hbond_atom_site_label_A
_geom_hbond_distance_DH
_geom_hbond_distance_HA
_geom_hbond_distance_DA
_geom_hbond_angle_DHA
_geom_hbond_site_symmetry_A
_geom_hbond_publ_flag
N2 H2 O10 0.87(3) 2.22(3) 3.057(3) 161(2) . .
N4 H4 O9 0.86(3) 2.29(3) 3.098(4) 157(2) . .

loop_
_geom_torsion_atom_site_label_1
_geom_torsion_atom_site_label_2
_geom_torsion_atom_site_label_3
_geom_torsion_atom_site_label_4
_geom_torsion
_geom_torsion_site_symmetry_1
_geom_torsion_site_symmetry_2
_geom_torsion_site_symmetry_3
_geom_torsion_site_symmetry_4
_geom_torsion_publ_flag
Ni1 O1 C1 C2 -140.86(19) . . . . ?
Ni2 O1 C1 C2 41.7(3) . . . . ?
Na1 O1 C1 C2 -50.6(2) . . . . ?
Ni1 O1 C1 C6 38.0(3) . . . . ?
Ni2 O1 C1 C6 -139.49(19) . . . . ?
Na1 O1 C1 C6 128.28(19) . . . . ?
O1 C1 C2 C3 179.9(2) . . . . ?
C6 C1 C2 C3 1.1(4) . . . . ?
C1 C2 C3 C4 -0.7(4) . . . . ?
C2 C3 C4 C5 -0.2(4) . . . . ?
C3 C4 C5 C6 0.7(4) . . . . ?
C4 C5 C6 C1 -0.3(4) . . . . ?
C4 C5 C6 C7 178.9(2) . . . . ?
O1 C1 C6 C5 -179.4(2) . . . . ?
C2 C1 C6 C5 -0.6(3) . . . . ?
O1 C1 C6 C7 1.4(3) . . . . ?
C2 C1 C6 C7 -179.7(2) . . . . ?
C8 N1 C7 C6 -169.67(18) . . . . ?
Ni1 N1 C7 C6 67.9(2) . . . . ?
C5 C6 C7 N1 120.7(2) . . . . ?
C1 C6 C7 N1 -60.1(3) . . . . ?
C7 N1 C8 C13 -139.9(2) . . . . ?
Ni1 N1 C8 C13 -16.4(2) . . . . ?
C7 N1 C8 C9 38.6(3) . . . . ?
Ni1 N1 C8 C9 162.10(19) . . . . ?
C13 C8 C9 C10 1.7(4) . . . . ?
N1 C8 C9 C10 -176.8(2) . . . . ?
C8 C9 C10 C11 -0.2(4) . . . . ?
C9 C10 C11 C12 -1.1(4) . . . . ?
C10 C11 C12 C13 1.0(4) . . . . ?
C9 C8 C13 C12 -1.8(3) . . . . ?
N1 C8 C13 C12 176.8(2) . . . . ?
C9 C8 C13 N2 178.6(2) . . . . ?
N1 C8 C13 N2 -2.8(3) . . . . ?
C11 C12 C13 C8 0.5(4) . . . . ?
C11 C12 C13 N2 -179.9(2) . . . . ?
C14 N2 C13 C8 -103.9(2) . . . . ?
Ni1 N2 C13 C8 20.6(2) . . . . ?
C14 N2 C13 C12 76.5(3) . . . . ?
Ni1 N2 C13 C12 -159.09(19) . . . . ?
C13 N2 C14 C15 65.2(2) . . . . ?
Ni1 N2 C14 C15 -55.7(2) . . . . ?
N2 C14 C15 C16 -116.2(2) . . . . ?
N2 C14 C15 C20 63.9(3) . . . . ?
C20 C15 C16 C17 1.2(4) . . . . ?
C14 C15 C16 C17 -178.6(2) . . . . ?
C15 C16 C17 C18 0.8(4) . . . . ?
C16 C17 C18 C19 -1.6(4) . . . . ?
C17 C18 C19 C20 0.4(4) . . . . ?
Ni1 O2 C20 C19 126.67(19) . . . . ?
Na1 O2 C20 C19 -22.5(4) . . . . ?
Ni1 O2 C20 C15 -51.8(3) . . . . ?
Na1 O2 C20 C15 159.0(2) . . . . ?
C18 C19 C20 O2 -177.0(2) . . . . ?
C18 C19 C20 C15 1.6(3) . . . . ?
C16 C15 C20 O2 176.2(2) . . . . ?
C14 C15 C20 O2 -3.9(3) . . . . ?
C16 C15 C20 C19 -2.4(3) . . . . ?
C14 C15 C20 C19 177.5(2) . . . . ?
Ni2 O3 C21 C22 -143.48(17) . . . . ?
Ni1 O3 C21 C22 38.2(3) . . . . ?
Na1 O3 C21 C22 -53.9(2) . . . . ?
Ni2 O3 C21 C26 36.3(3) . . . . ?
Ni1 O3 C21 C26 -141.98(18) . . . . ?
Na1 O3 C21 C26 125.91(18) . . . . ?
O3 C21 C22 C23 -179.4(2) . . . . ?
C26 C21 C22 C23 0.8(3) . . . . ?
C21 C22 C23 C24 -0.7(4) . . . . ?
C22 C23 C24 C25 0.2(4) . . . . ?
C23 C24 C25 C26 0.2(4) . . . . ?
C24 C25 C26 C21 -0.1(4) . . . . ?
C24 C25 C26 C27 177.2(2) . . . . ?
O3 C21 C26 C25 179.8(2) . . . . ?
C22 C21 C26 C25 -0.4(3) . . . . ?
O3 C21 C26 C27 2.6(3) . . . . ?
C22 C21 C26 C27 -177.6(2) . . . . ?
C28 N3 C27 C26 -171.02(19) . . . . ?
Ni2 N3 C27 C26 66.9(2) . . . . ?
C25 C26 C27 N3 121.9(2) . . . . ?
C21 C26 C27 N3 -60.9(3) . . . . ?
C27 N3 C28 C33 -138.9(2) . . . . ?
Ni2 N3 C28 C33 -15.9(2) . . . . ?
C27 N3 C28 C29 40.5(3) . . . . ?
Ni2 N3 C28 C29 163.49(19) . . . . ?
C33 C28 C29 C30 1.5(4) . . . . ?
N3 C28 C29 C30 -177.8(2) . . . . ?
C28 C29 C30 C31 0.6(4) . . . . ?
C29 C30 C31 C32 -2.0(4) . . . . ?
C30 C31 C32 C33 1.2(4) . . . . ?
C31 C32 C33 C28 0.9(4) . . . . ?
C31 C32 C33 N4 -178.7(2) . . . . ?
C29 C28 C33 C32 -2.2(4) . . . . ?
N3 C28 C33 C32 177.2(2) . . . . ?
C29 C28 C33 N4 177.4(2) . . . . ?
N3 C28 C33 N4 -3.2(3) . . . . ?
C34 N4 C33 C32 74.4(3) . . . . ?
Ni2 N4 C33 C32 -159.79(19) . . . . ?
C34 N4 C33 C28 -105.2(2) . . . . ?
Ni2 N4 C33 C28 20.6(2) . . . . ?
C33 N4 C34 C35 67.2(3) . . . . ?
Ni2 N4 C34 C35 -54.7(2) . . . . ?
N4 C34 C35 C36 -124.0(2) . . . . ?
N4 C34 C35 C40 59.0(3) . . . . ?
C40 C35 C36 C37 2.1(4) . . . . ?
C34 C35 C36 C37 -174.9(2) . . . . ?
C35 C36 C37 C38 -2.0(4) . . . . ?
C36 C37 C38 C39 0.0(4) . . . . ?
C37 C38 C39 C40 1.9(4) . . . . ?
Ni2 O4 C40 C39 133.02(19) . . . . ?
Na1 O4 C40 C39 -34.8(4) . . . . ?
Ni2 O4 C40 C35 -47.6(3) . . . . ?
Na1 O4 C40 C35 144.6(2) . . . . ?
C38 C39 C40 O4 177.7(2) . . . . ?
C38 C39 C40 C35 -1.8(4) . . . . ?
C36 C35 C40 O4 -179.7(2) . . . . ?
C34 C35 C40 O4 -2.6(3) . . . . ?
C36 C35 C40 C39 -0.2(3) . . . . ?
C34 C35 C40 C39 176.8(2) . . . . ?
Ni1 O5 C41 O6 6.6(3) . . . . ?
Ni1 O5 C41 C42 -172.72(16) . . . . ?
Ni2 O6 C41 O5 -6.9(3) . . . . ?
Ni2 O6 C41 C42 172.36(16) . . . . ?
Na1 O7 C43 C45 -60.2(5) . . . . ?
Na1 O7 C43 C44 119.0(4) . . . . ?
